data_4350595
loop_
_publ_author_name
'Konu, Jari'
'Chivers, Tristram'
'Tuononen, Heikki M.'

_publ_contact_author 'Professor Tristram Chivers'
_publ_section_title
;
 Synthesis, spectroscopic, and structural investigation of the cyclic
 [N(PR2E)2]+ cations (E = Se, Te; R = iPr, Ph): the effect of anion and
 R-group exchange.
;
_journal_issue 26
_journal_name_full 'Inorganic chemistry'
_journal_page_first 10678
_journal_page_last 10687
_journal_paper_doi 10.1021/ic061545i
_journal_volume 45
_journal_year 2006
_chemical_formula_moiety 'C48 H40 N2 O P4 Se2, C1 H2 Cl2'
_chemical_formula_sum 'C49 H42 Cl2 N2 O P4 Se2'
_chemical_formula_weight 1027.55
_space_group_IT_number 15
_space_group_name_Hall '-C 2yc'
_space_group_name_H-M_alt 'C 1 2/c 1'
_symmetry_cell_setting monoclinic
_symmetry_space_group_name_Hall '-C 2yc'
_symmetry_space_group_name_H-M 'C 1 2/c 1'
_atom_sites_solution_hydrogens geom
_atom_sites_solution_primary direct
_atom_sites_solution_secondary difmap
_audit_creation_method SHELXL-97
_cell_angle_alpha 90.00
_cell_angle_beta 92.34(3)
_cell_angle_gamma 90.00
_cell_formula_units_Z 4
_cell_length_a 10.765(2)
_cell_length_b 20.093(4)
_cell_length_c 21.546(4)
_cell_measurement_reflns_used 6107
_cell_measurement_temperature 173(2)
_cell_measurement_theta_max 25.03
_cell_measurement_theta_min 2.38
_cell_volume 4656.5(15)
_computing_cell_refinement 'HKL Scalepack (Otwinowski & Minor 1997)'
_computing_data_collection 'Collect (Nonius BV, 1997-2000)'
_computing_data_reduction DENZO-SMN
_computing_molecular_graphics 'DIAMOND (Brandenburg & Berndt, 1999)'
_computing_publication_material 'WinGX v1.70-01 (L. J. Farrugia)'
_computing_structure_refinement 'SHELXL-97 (Sheldrick, 1997)'
_computing_structure_solution 'SHELXS-97 (Sheldrick, 1997)'
_diffrn_ambient_temperature 173(2)
_diffrn_measured_fraction_theta_full 0.996
_diffrn_measured_fraction_theta_max 0.996
_diffrn_measurement_device_type 'KappaCCD (Nonius, FR540C)'
_diffrn_measurement_method 'phi\omega scans'
_diffrn_radiation_monochromator 'horizonally mounted graphite crystal'
_diffrn_radiation_source 'Enraf Nonius FR590D, fine-focus sealed tube'
_diffrn_radiation_type MoK\a
_diffrn_radiation_wavelength 0.71073
_diffrn_reflns_av_R_equivalents 0.0275
_diffrn_reflns_av_sigmaI/netI 0.0468
_diffrn_reflns_limit_h_max 12
_diffrn_reflns_limit_h_min -12
_diffrn_reflns_limit_k_max 16
_diffrn_reflns_limit_k_min -23
_diffrn_reflns_limit_l_max 25
_diffrn_reflns_limit_l_min -25
_diffrn_reflns_number 6107
_diffrn_reflns_theta_full 25.03
_diffrn_reflns_theta_max 25.03
_diffrn_reflns_theta_min 2.38
_diffrn_standards_number 0
_exptl_absorpt_coefficient_mu 1.879
_exptl_absorpt_correction_T_max 0.8642
_exptl_absorpt_correction_T_min 0.8059
_exptl_absorpt_correction_type integration
_exptl_absorpt_process_details 'SADABS (SHELXTL-NT v5.1, Bruker)'
_exptl_crystal_colour colorless
_exptl_crystal_density_diffrn 1.466
_exptl_crystal_density_method 'not measured'
_exptl_crystal_description block
_exptl_crystal_F_000 2080
_exptl_crystal_size_max 0.12
_exptl_crystal_size_mid 0.08
_exptl_crystal_size_min 0.08
_refine_diff_density_max 0.407
_refine_diff_density_min -0.318
_refine_diff_density_rms 0.069
_refine_ls_extinction_method none
_refine_ls_goodness_of_fit_ref 1.023
_refine_ls_hydrogen_treatment constr
_refine_ls_matrix_type full
_refine_ls_number_parameters 272
_refine_ls_number_reflns 4102
_refine_ls_number_restraints 0
_refine_ls_restrained_S_all 1.023
_refine_ls_R_factor_all 0.0540
_refine_ls_R_factor_gt 0.0376
_refine_ls_shift/su_max 0.001
_refine_ls_shift/su_mean 0.000
_refine_ls_structure_factor_coef Fsqd
_refine_ls_weighting_details 'calc w=1/[\s^2^(Fo^2^)+(0.0242P)^2^+14.2169P] where P=(Fo^2^+2Fc^2^)/3'
_refine_ls_weighting_scheme calc
_refine_ls_wR_factor_gt 0.0786
_refine_ls_wR_factor_ref 0.0850
_reflns_number_gt 3300
_reflns_number_total 4102
_reflns_threshold_expression >2sigma(I)
_cod_data_source_file ic061545isi20060815_104303.cif
_cod_data_source_block compound_12
_cod_original_sg_symbol_H-M 'C 2/c'
_cod_database_code 4350595

loop_
_symmetry_equiv_pos_as_xyz
'x, y, z'
'-x, y, -z+1/2'
'x+1/2, y+1/2, z'
'-x+1/2, y+1/2, -z+1/2'
'-x, -y, -z'
'x, -y, z-1/2'
'-x+1/2, -y+1/2, -z'
'x+1/2, -y+1/2, z-1/2'

loop_
_atom_site_label
_atom_site_type_symbol
_atom_site_fract_x
_atom_site_fract_y
_atom_site_fract_z
_atom_site_U_iso_or_equiv
_atom_site_adp_type
_atom_site_occupancy
_atom_site_symmetry_multiplicity
_atom_site_calc_flag
_atom_site_refinement_flags
Se1 Se 0.27733(3) 1.016075(17) 0.632843(16) 0.02802(11) Uani 1 1 d .
P1 P 0.26620(7) 0.91162(4) 0.62129(4) 0.02161(19) Uani 1 1 d .
P2 P 0.35868(7) 0.87544(4) 0.74680(4) 0.01953(19) Uani 1 1 d .
O1 O 0.5000 0.90316(15) 0.7500 0.0237(7) Uani 1 2 d S
N1 N 0.3012(2) 0.86452(13) 0.68050(12) 0.0238(6) Uani 1 1 d .
C101 C 0.3654(3) 0.88239(17) 0.56029(14) 0.0248(7) Uani 1 1 d .
C102 C 0.4585(3) 0.92166(18) 0.53796(15) 0.0301(8) Uani 1 1 d .
H102 H 0.4670 0.9664 0.5517 0.036 Uiso 1 1 calc R
C103 C 0.5399(3) 0.8964(2) 0.49553(17) 0.0374(9) Uani 1 1 d .
H103 H 0.6053 0.9233 0.4811 0.045 Uiso 1 1 calc R
C104 C 0.5254(3) 0.8324(2) 0.47465(17) 0.0412(10) Uani 1 1 d .
H104 H 0.5806 0.8153 0.4453 0.049 Uiso 1 1 calc R
C105 C 0.4323(3) 0.7929(2) 0.49555(18) 0.0440(10) Uani 1 1 d .
H105 H 0.4222 0.7488 0.4803 0.053 Uiso 1 1 calc R
C106 C 0.3530(3) 0.81734(19) 0.53891(18) 0.0381(9) Uani 1 1 d .
H106 H 0.2896 0.7896 0.5542 0.046 Uiso 1 1 calc R
C111 C 0.1109(3) 0.88571(17) 0.59536(15) 0.0244(7) Uani 1 1 d .
C112 C 0.0555(3) 0.91443(18) 0.54198(16) 0.0321(8) Uani 1 1 d .
H112 H 0.1000 0.9462 0.5189 0.039 Uiso 1 1 calc R
C113 C -0.0641(3) 0.8965(2) 0.52274(18) 0.0414(10) Uani 1 1 d .
H113 H -0.1015 0.9157 0.4863 0.050 Uiso 1 1 calc R
C114 C -0.1297(3) 0.8502(2) 0.55668(18) 0.0395(9) Uani 1 1 d .
H114 H -0.2121 0.8384 0.5436 0.047 Uiso 1 1 calc R
C115 C -0.0759(3) 0.82186(19) 0.60878(18) 0.0361(9) Uani 1 1 d .
H115 H -0.1208 0.7901 0.6317 0.043 Uiso 1 1 calc R
C116 C 0.0449(3) 0.83937(17) 0.62842(16) 0.0276(8) Uani 1 1 d .
H116 H 0.0820 0.8194 0.6646 0.033 Uiso 1 1 calc R
C201 C 0.2858(3) 0.93687(16) 0.79345(14) 0.0223(7) Uani 1 1 d .
C202 C 0.3535(3) 0.97812(19) 0.83429(16) 0.0341(9) Uani 1 1 d .
H202 H 0.4415 0.9746 0.8378 0.041 Uiso 1 1 calc R
C203 C 0.2929(4) 1.0242(2) 0.86977(18) 0.0446(10) Uani 1 1 d .
H203 H 0.3392 1.0517 0.8981 0.054 Uiso 1 1 calc R
C204 C 0.1645(3) 1.03039(19) 0.86413(17) 0.0374(9) Uani 1 1 d .
H204 H 0.1230 1.0622 0.8885 0.045 Uiso 1 1 calc R
C205 C 0.0976(3) 0.99066(19) 0.82337(16) 0.0337(8) Uani 1 1 d .
H205 H 0.0098 0.9953 0.8193 0.040 Uiso 1 1 calc R
C206 C 0.1574(3) 0.94372(18) 0.78798(15) 0.0276(8) Uani 1 1 d .
H206 H 0.1104 0.9162 0.7599 0.033 Uiso 1 1 calc R
C211 C 0.3611(3) 0.79629(17) 0.78477(15) 0.0249(7) Uani 1 1 d .
C212 C 0.3939(3) 0.79132(18) 0.84767(16) 0.0324(8) Uani 1 1 d .
H212 H 0.4127 0.8302 0.8713 0.039 Uiso 1 1 calc R
C213 C 0.3988(4) 0.7292(2) 0.87570(19) 0.0447(10) Uani 1 1 d .
H213 H 0.4205 0.7256 0.9188 0.054 Uiso 1 1 calc R
C214 C 0.3726(4) 0.6728(2) 0.8416(2) 0.0519(12) Uani 1 1 d .
H214 H 0.3766 0.6304 0.8611 0.062 Uiso 1 1 calc R
C215 C 0.3404(4) 0.67745(19) 0.7790(2) 0.0497(11) Uani 1 1 d .
H215 H 0.3225 0.6383 0.7556 0.060 Uiso 1 1 calc R
C216 C 0.3342(3) 0.73885(18) 0.75055(18) 0.0374(9) Uani 1 1 d .
H216 H 0.3115 0.7420 0.7076 0.045 Uiso 1 1 calc R
Cl1 Cl 0.02789(14) 0.66401(7) 0.68492(6) 0.0794(4) Uani 1 1 d .
C1 C 0.0000 0.6151(3) 0.7500 0.0612(18) Uani 1 2 d S
H1A H -0.0728 0.5862 0.7408 0.073 Uiso 0.50 1 calc PR
H1B H 0.0728 0.5862 0.7592 0.073 Uiso 0.50 1 calc PR

loop_
_atom_site_aniso_label
_atom_site_aniso_U_11
_atom_site_aniso_U_22
_atom_site_aniso_U_33
_atom_site_aniso_U_23
_atom_site_aniso_U_13
_atom_site_aniso_U_12
Se1 0.03188(19) 0.02065(18) 0.03169(19) -0.00028(15) 0.00344(14) 0.00098(15)
P1 0.0207(4) 0.0210(4) 0.0233(4) -0.0010(4) 0.0020(3) 0.0011(3)
P2 0.0159(4) 0.0192(4) 0.0235(4) 0.0011(3) 0.0010(3) -0.0003(3)
O1 0.0189(15) 0.0186(17) 0.0334(18) 0.000 -0.0024(13) 0.000
N1 0.0254(14) 0.0196(15) 0.0264(14) -0.0014(12) 0.0009(11) 0.0030(11)
C101 0.0185(16) 0.031(2) 0.0251(17) -0.0019(15) -0.0010(13) 0.0038(14)
C102 0.0307(18) 0.029(2) 0.0312(19) 0.0058(16) 0.0047(15) 0.0063(15)
C103 0.032(2) 0.044(3) 0.037(2) 0.0131(18) 0.0107(16) 0.0084(18)
C104 0.033(2) 0.059(3) 0.031(2) -0.0053(19) 0.0050(16) 0.013(2)
C105 0.036(2) 0.047(3) 0.050(2) -0.025(2) 0.0038(18) 0.0007(19)
C106 0.0267(19) 0.040(2) 0.049(2) -0.0172(19) 0.0080(17) -0.0046(16)
C111 0.0224(16) 0.0251(19) 0.0257(17) -0.0061(14) 0.0005(13) 0.0034(14)
C112 0.0339(19) 0.032(2) 0.0303(19) -0.0014(16) -0.0038(15) 0.0018(16)
C113 0.039(2) 0.047(3) 0.037(2) -0.0067(19) -0.0152(17) 0.0128(19)
C114 0.0233(18) 0.044(2) 0.051(2) -0.016(2) -0.0055(17) 0.0031(17)
C115 0.0262(18) 0.036(2) 0.047(2) -0.0112(18) 0.0059(17) -0.0037(16)
C116 0.0242(17) 0.0282(19) 0.0305(18) -0.0063(15) 0.0021(14) 0.0004(15)
C201 0.0207(16) 0.0239(18) 0.0227(16) 0.0028(14) 0.0053(13) 0.0006(13)
C202 0.0237(17) 0.042(2) 0.036(2) -0.0091(18) -0.0013(15) 0.0044(16)
C203 0.042(2) 0.050(3) 0.042(2) -0.020(2) -0.0022(18) 0.0021(19)
C204 0.041(2) 0.037(2) 0.034(2) -0.0064(17) 0.0099(17) 0.0135(18)
C205 0.0262(18) 0.039(2) 0.037(2) 0.0019(18) 0.0070(15) 0.0053(16)
C206 0.0221(17) 0.0299(19) 0.0308(18) -0.0003(15) 0.0015(14) 0.0012(14)
C211 0.0168(15) 0.0242(19) 0.0337(19) 0.0052(15) 0.0000(14) -0.0029(13)
C212 0.0307(19) 0.030(2) 0.036(2) 0.0083(16) -0.0018(15) -0.0065(16)
C213 0.047(2) 0.041(2) 0.046(2) 0.019(2) -0.0121(19) -0.014(2)
C214 0.048(2) 0.029(2) 0.077(3) 0.025(2) -0.016(2) -0.0121(19)
C215 0.060(3) 0.021(2) 0.067(3) 0.0047(19) -0.014(2) -0.0105(19)
C216 0.042(2) 0.028(2) 0.042(2) 0.0039(17) -0.0055(17) -0.0028(17)
Cl1 0.1038(11) 0.0718(9) 0.0612(8) 0.0197(7) -0.0155(7) -0.0064(8)
C1 0.093(5) 0.040(4) 0.048(4) 0.000 -0.018(3) 0.000

loop_
_atom_type_symbol
_atom_type_description
_atom_type_scat_dispersion_real
_atom_type_scat_dispersion_imag
_atom_type_scat_source
C C 0.0033 0.0016 'International Tables Vol C Tables 4.2.6.8 and 6.1.1.4'
H H 0.0000 0.0000 'International Tables Vol C Tables 4.2.6.8 and 6.1.1.4'
N N 0.0061 0.0033 'International Tables Vol C Tables 4.2.6.8 and 6.1.1.4'
O O 0.0106 0.0060 'International Tables Vol C Tables 4.2.6.8 and 6.1.1.4'
P P 0.1023 0.0942 'International Tables Vol C Tables 4.2.6.8 and 6.1.1.4'
Cl Cl 0.1484 0.1585 'International Tables Vol C Tables 4.2.6.8 and 6.1.1.4'
Se Se -0.0929 2.2259 'International Tables Vol C Tables 4.2.6.8 and 6.1.1.4'

loop_
_geom_angle_atom_site_label_1
_geom_angle_atom_site_label_2
_geom_angle_atom_site_label_3
_geom_angle
_geom_angle_site_symmetry_1
_geom_angle_site_symmetry_3
N1 P1 C111 104.85(15) . .
N1 P1 C101 104.78(14) . .
C111 P1 C101 104.17(14) . .
N1 P1 Se1 118.44(10) . .
C111 P1 Se1 111.54(11) . .
C101 P1 Se1 111.84(12) . .
N1 P2 O1 115.29(11) . .
N1 P2 C211 107.09(15) . .
O1 P2 C211 106.89(14) . .
N1 P2 C201 116.56(14) . .
O1 P2 C201 99.87(14) . .
C211 P2 C201 110.74(15) . .
P2 O1 P2 139.8(2) . 2_656
P2 N1 P1 135.62(18) . .
C102 C101 C106 119.0(3) . .
C102 C101 P1 121.5(3) . .
C106 C101 P1 119.3(3) . .
C101 C102 C103 120.5(4) . .
C101 C102 H102 119.7 . .
C103 C102 H102 119.7 . .
C104 C103 C102 119.6(4) . .
C104 C103 H103 120.2 . .
C102 C103 H103 120.2 . .
C103 C104 C105 120.8(3) . .
C103 C104 H104 119.6 . .
C105 C104 H104 119.6 . .
C104 C105 C106 119.8(4) . .
C104 C105 H105 120.1 . .
C106 C105 H105 120.1 . .
C105 C106 C101 120.3(3) . .
C105 C106 H106 119.8 . .
C101 C106 H106 119.8 . .
C116 C111 C112 119.4(3) . .
C116 C111 P1 121.3(2) . .
C112 C111 P1 119.4(3) . .
C113 C112 C111 119.9(3) . .
C113 C112 H112 120.1 . .
C111 C112 H112 120.1 . .
C112 C113 C114 120.2(3) . .
C112 C113 H113 119.9 . .
C114 C113 H113 119.9 . .
C115 C114 C113 120.2(3) . .
C115 C114 H114 119.9 . .
C113 C114 H114 119.9 . .
C114 C115 C116 120.1(4) . .
C114 C115 H115 119.9 . .
C116 C115 H115 119.9 . .
C111 C116 C115 120.3(3) . .
C111 C116 H116 119.9 . .
C115 C116 H116 119.9 . .
C206 C201 C202 119.2(3) . .
C206 C201 P2 118.5(3) . .
C202 C201 P2 122.3(2) . .
C203 C202 C201 120.1(3) . .
C203 C202 H202 119.9 . .
C201 C202 H202 119.9 . .
C202 C203 C204 120.2(4) . .
C202 C203 H203 119.9 . .
C204 C203 H203 119.9 . .
C205 C204 C203 120.0(3) . .
C205 C204 H204 120.0 . .
C203 C204 H204 120.0 . .
C204 C205 C206 120.4(3) . .
C204 C205 H205 119.8 . .
C206 C205 H205 119.8 . .
C205 C206 C201 120.2(3) . .
C205 C206 H206 119.9 . .
C201 C206 H206 119.9 . .
C212 C211 C216 119.7(3) . .
C212 C211 P2 120.6(3) . .
C216 C211 P2 119.7(3) . .
C213 C212 C211 119.5(4) . .
C213 C212 H212 120.2 . .
C211 C212 H212 120.2 . .
C214 C213 C212 120.4(4) . .
C214 C213 H213 119.8 . .
C212 C213 H213 119.8 . .
C213 C214 C215 120.3(4) . .
C213 C214 H214 119.9 . .
C215 C214 H214 119.9 . .
C216 C215 C214 120.0(4) . .
C216 C215 H215 120.0 . .
C214 C215 H215 120.0 . .
C215 C216 C211 120.1(4) . .
C215 C216 H216 120.0 . .
C211 C216 H216 120.0 . .
Cl1 C1 Cl1 111.6(4) 2_556 .
Cl1 C1 H1A 109.3 2_556 .
Cl1 C1 H1A 109.3 . .
Cl1 C1 H1B 109.3 2_556 .
Cl1 C1 H1B 109.3 . .
H1A C1 H1B 108.0 . .

loop_
_geom_bond_atom_site_label_1
_geom_bond_atom_site_label_2
_geom_bond_distance
_geom_bond_site_symmetry_2
Se1 P1 2.1165(10) .
P1 N1 1.620(3) .
P1 C111 1.817(3) .
P1 C101 1.824(3) .
P2 N1 1.549(3) .
P2 O1 1.6190(13) .
P2 C211 1.788(3) .
P2 C201 1.793(3) .
O1 P2 1.6190(13) 2_656
C101 C102 1.378(5) .
C101 C106 1.391(5) .
C102 C103 1.389(5) .
C102 H102 0.9500 .
C103 C104 1.368(6) .
C103 H103 0.9500 .
C104 C105 1.371(5) .
C104 H104 0.9500 .
C105 C106 1.382(5) .
C105 H105 0.9500 .
C106 H106 0.9500 .
C111 C116 1.386(5) .
C111 C112 1.398(5) .
C112 C113 1.384(5) .
C112 H112 0.9500 .
C113 C114 1.393(6) .
C113 H113 0.9500 .
C114 C115 1.366(5) .
C114 H114 0.9500 .
C115 C116 1.396(5) .
C115 H115 0.9500 .
C116 H116 0.9500 .
C201 C206 1.389(4) .
C201 C202 1.393(5) .
C202 C203 1.381(5) .
C202 H202 0.9500 .
C203 C204 1.388(5) .
C203 H203 0.9500 .
C204 C205 1.369(5) .
C204 H204 0.9500 .
C205 C206 1.388(5) .
C205 H205 0.9500 .
C206 H206 0.9500 .
C211 C212 1.390(5) .
C211 C216 1.394(5) .
C212 C213 1.387(5) .
C212 H212 0.9500 .
C213 C214 1.373(6) .
C213 H213 0.9500 .
C214 C215 1.382(6) .
C214 H214 0.9500 .
C215 C216 1.378(5) .
C215 H215 0.9500 .
C216 H216 0.9500 .
Cl1 C1 1.748(4) .
C1 Cl1 1.748(4) 2_556
C1 H1A 0.9900 .
C1 H1B 0.9900 .

loop_
_geom_torsion_atom_site_label_1
_geom_torsion_atom_site_label_2
_geom_torsion_atom_site_label_3
_geom_torsion_atom_site_label_4
_geom_torsion
_geom_torsion_site_symmetry_4
N1 P2 O1 P2 -90.36(13) 2_656
C211 P2 O1 P2 28.52(12) 2_656
C201 P2 O1 P2 143.90(11) 2_656
O1 P2 N1 P1 -63.3(3) .
C211 P2 N1 P1 178.0(2) .
C201 P2 N1 P1 53.4(3) .
C111 P1 N1 P2 -133.9(2) .
C101 P1 N1 P2 116.7(2) .
Se1 P1 N1 P2 -8.7(3) .
N1 P1 C101 C102 -113.4(3) .
C111 P1 C101 C102 136.8(3) .
Se1 P1 C101 C102 16.2(3) .
N1 P1 C101 C106 61.9(3) .
C111 P1 C101 C106 -48.0(3) .
Se1 P1 C101 C106 -168.6(2) .
C106 C101 C102 C103 -1.0(5) .
P1 C101 C102 C103 174.2(3) .
C101 C102 C103 C104 1.6(5) .
C102 C103 C104 C105 -0.6(6) .
C103 C104 C105 C106 -1.0(6) .
C104 C105 C106 C101 1.6(6) .
C102 C101 C106 C105 -0.6(5) .
P1 C101 C106 C105 -175.9(3) .
N1 P1 C111 C116 5.5(3) .
C101 P1 C111 C116 115.3(3) .
Se1 P1 C111 C116 -123.9(3) .
N1 P1 C111 C112 -176.3(3) .
C101 P1 C111 C112 -66.5(3) .
Se1 P1 C111 C112 54.4(3) .
C116 C111 C112 C113 0.0(5) .
P1 C111 C112 C113 -178.2(3) .
C111 C112 C113 C114 0.5(5) .
C112 C113 C114 C115 -0.7(6) .
C113 C114 C115 C116 0.4(5) .
C112 C111 C116 C115 -0.4(5) .
P1 C111 C116 C115 177.9(3) .
C114 C115 C116 C111 0.2(5) .
N1 P2 C201 C206 36.0(3) .
O1 P2 C201 C206 160.8(2) .
C211 P2 C201 C206 -86.8(3) .
N1 P2 C201 C202 -143.4(3) .
O1 P2 C201 C202 -18.5(3) .
C211 P2 C201 C202 93.9(3) .
C206 C201 C202 C203 1.4(5) .
P2 C201 C202 C203 -179.3(3) .
C201 C202 C203 C204 -1.1(6) .
C202 C203 C204 C205 0.1(6) .
C203 C204 C205 C206 0.6(6) .
C204 C205 C206 C201 -0.3(5) .
C202 C201 C206 C205 -0.7(5) .
P2 C201 C206 C205 179.9(3) .
N1 P2 C211 C212 -172.2(3) .
O1 P2 C211 C212 63.7(3) .
C201 P2 C211 C212 -44.2(3) .
N1 P2 C211 C216 10.1(3) .
O1 P2 C211 C216 -114.0(3) .
C201 P2 C211 C216 138.1(3) .
C216 C211 C212 C213 -0.3(5) .
P2 C211 C212 C213 -178.0(3) .
C211 C212 C213 C214 0.5(6) .
C212 C213 C214 C215 -0.3(6) .
C213 C214 C215 C216 -0.2(7) .
C214 C215 C216 C211 0.4(6) .
C212 C211 C216 C215 -0.2(5) .
P2 C211 C216 C215 177.5(3) .
